data_4330536
loop_
_publ_author_name
'Shae Anne Vaughn'
'Bryan C. Chakoumakos'
'Radu Custelcean'
'Joanne O. Ramey'
'Mark D. Smith'
'Lynn A. Boatner'
'Hans-Conrad zur Loye'

_publ_contact_author 'Bryan C. Chakoumakos'
_publ_contact_author_email kou@ornl.gov
_publ_section_title
;
 New Family of Cerium Halide Based Materials: CeX3.ROH Compounds
 Containing Planes, Chains, and Tetradecanuclear Rings
;
_journal_name_full 'Inorganic Chemistry'
_journal_page_first 10503
_journal_page_last 10511
_journal_paper_doi 10.1021/ic3003349
_journal_volume 51
_journal_year 2012
_chemical_formula_moiety 'C72 Ce7 Cl21 O20'
_chemical_formula_sum 'C72 Ce7 Cl21 O20'
_chemical_formula_weight 2910.01
_chemical_name_common '[Ce7Cl12(nBuOH)16](nBuOH)2(H2O)2'
_chemical_name_systematic
;
 ?
;
_space_group_IT_number 2
_symmetry_cell_setting triclinic
_symmetry_space_group_name_Hall '-P 1'
_symmetry_space_group_name_H-M 'P -1'
_atom_sites_solution_primary direct
_atom_sites_solution_secondary difmap
_cell_angle_alpha 68.3360(10)
_cell_angle_beta 81.2910(10)
_cell_angle_gamma 89.6730(10)
_cell_formula_units_Z 2
_cell_length_a 14.2678(9)
_cell_length_b 21.1043(13)
_cell_length_c 22.7005(14)
_cell_measurement_temperature 173(2)
_cell_volume 6269.9(7)
_computing_structure_refinement 'SHELXL-97 (Sheldrick, 1997)'
_computing_structure_solution 'SHELXS-97 (Sheldrick, 1990)'
_diffrn_ambient_temperature 173(2)
_diffrn_measured_fraction_theta_full 0.994
_diffrn_measured_fraction_theta_max 0.994
_diffrn_measurement_device_type 'Bruker PLATFORM three-circle diffractometer'
_diffrn_measurement_method '4K APEX CCD detector'
_diffrn_radiation_monochromator graphite
_diffrn_radiation_source 'fine-focus sealed tube'
_diffrn_radiation_type MoK\a
_diffrn_radiation_wavelength 0.71073
_diffrn_reflns_av_R_equivalents 0.0453
_diffrn_reflns_av_sigmaI/netI 0.0606
_diffrn_reflns_limit_h_max 19
_diffrn_reflns_limit_h_min -19
_diffrn_reflns_limit_k_max 28
_diffrn_reflns_limit_k_min -28
_diffrn_reflns_limit_l_max 30
_diffrn_reflns_limit_l_min -30
_diffrn_reflns_number 79195
_diffrn_reflns_theta_full 28.30
_diffrn_reflns_theta_max 28.30
_diffrn_reflns_theta_min 1.76
_exptl_absorpt_coefficient_mu 2.980
_exptl_absorpt_correction_T_max 0.8185
_exptl_absorpt_correction_T_min 0.5113
_exptl_absorpt_correction_type multi-scan
_exptl_absorpt_process_details SADABS
_exptl_crystal_colour colorless
_exptl_crystal_density_diffrn 1.541
_exptl_crystal_description plate
_exptl_crystal_F_000 2710
_exptl_crystal_size_max 0.26
_exptl_crystal_size_mid 0.21
_exptl_crystal_size_min 0.07
_refine_diff_density_max 2.664
_refine_diff_density_min -0.878
_refine_diff_density_rms 0.190
_refine_ls_extinction_method none
_refine_ls_goodness_of_fit_ref 1.035
_refine_ls_hydrogen_treatment noref
_refine_ls_matrix_type full
_refine_ls_number_parameters 920
_refine_ls_number_reflns 30964
_refine_ls_number_restraints 20
_refine_ls_restrained_S_all 1.036
_refine_ls_R_factor_all 0.0889
_refine_ls_R_factor_gt 0.0543
_refine_ls_shift/su_max 0.002
_refine_ls_shift/su_mean 0.000
_refine_ls_structure_factor_coef Fsqd
_refine_ls_weighting_details 'calc w=1/[\s^2^(Fo^2^)+(0.0735P)^2^+17.2151P] where P=(Fo^2^+2Fc^2^)/3'
_refine_ls_weighting_scheme calc
_refine_ls_wR_factor_gt 0.1343
_refine_ls_wR_factor_ref 0.1560
_reflns_number_gt 20607
_reflns_number_total 30964
_reflns_threshold_expression >2sigma(I)
_cod_data_source_file ic3003349_si_002_1.cif
_cod_data_source_block 1
_cod_original_cell_volume 6270.0(7)
_cod_database_code 4330536

loop_
_symmetry_equiv_pos_as_xyz
'x, y, z'
'-x, -y, -z'

loop_
_atom_site_label
_atom_site_type_symbol
_atom_site_fract_x
_atom_site_fract_y
_atom_site_fract_z
_atom_site_U_iso_or_equiv
_atom_site_adp_type
_atom_site_occupancy
_atom_site_symmetry_multiplicity
_atom_site_calc_flag
_atom_site_refinement_flags
Ce1 Ce 0.52612(4) 0.401589(17) 0.306360(17) 0.03682(11) Uani 1 1 d .
Ce2 Ce 0.50334(3) 0.156222(17) 0.367516(16) 0.03555(11) Uani 1 1 d .
Ce3 Ce 0.54642(3) 0.192065(17) 0.553088(16) 0.03309(10) Uani 1 1 d .
Ce4 Ce 0.55095(3) 0.117987(18) 0.749687(16) 0.03581(11) Uani 1 1 d .
Ce5 Ce 0.51342(3) 0.118662(17) 0.955482(15) 0.03152(10) Uani 1 1 d .
Ce6 Ce 0.51018(3) 0.280052(18) 1.052027(16) 0.03542(11) Uani 1 1 d .
Ce7 Ce 0.47731(4) 0.407928(17) 0.839764(17) 0.03737(11) Uani 1 1 d .
Cl1 Cl 0.5546(2) 0.43522(9) 0.40925(9) 0.0746(9) Uani 1 1 d .
Cl2 Cl 0.65511(17) 0.51904(9) 0.23765(10) 0.0547(6) Uani 1 1 d .
Cl3 Cl 0.41513(16) 0.52119(8) 0.28585(8) 0.0454(5) Uani 1 1 d .
Cl4 Cl 0.49458(18) 0.45223(8) 0.17493(8) 0.0506(6) Uani 1 1 d .
Cl5 Cl 0.50502(17) 0.28717(8) 0.26674(7) 0.0468(5) Uani 1 1 d .
Cl6 Cl 0.32125(16) 0.19492(9) 0.40777(10) 0.0487(5) Uani 1 1 d .
Cl7 Cl 0.69955(16) 0.19901(8) 0.34229(8) 0.0435(5) Uani 1 1 d .
Cl8 Cl 0.47185(18) 0.12379(8) 0.26274(8) 0.0494(5) Uani 1 1 d .
Cl9 Cl 0.53294(16) 0.09220(8) 0.49826(7) 0.0429(5) Uani 1 1 d .
Cl10 Cl 0.52609(14) 0.26802(7) 0.41937(7) 0.0349(4) Uani 1 1 d .
Cl11 Cl 0.47806(17) 0.06811(8) 0.66061(7) 0.0463(5) Uani 1 1 d .
Cl12 Cl 0.68715(16) 0.16040(11) 0.63329(8) 0.0485(5) Uani 1 1 d .
Cl13 Cl 0.46084(15) 0.22420(8) 0.66266(7) 0.0400(4) Uani 1 1 d .
Cl14 Cl 0.63273(16) 0.07888(9) 0.86277(8) 0.0447(5) Uani 1 1 d .
Cl15 Cl 0.43577(14) 0.17135(7) 0.83741(7) 0.0363(4) Uani 1 1 d .
Cl16 Cl 0.40363(15) 0.00051(7) 0.96491(7) 0.0381(4) Uani 1 1 d .
Cl17 Cl 0.51255(16) 0.13852(8) 1.07283(7) 0.0421(5) Uani 1 1 d .
Cl18 Cl 0.51124(14) 0.26647(7) 0.92128(7) 0.0352(4) Uani 1 1 d .
Cl19 Cl 0.31818(16) 0.25076(9) 1.04500(8) 0.0453(5) Uani 1 1 d .
Cl20 Cl 0.69847(15) 0.29538(9) 0.98698(8) 0.0425(4) Uani 1 1 d .
Cl21 Cl 0.46148(17) 0.40620(8) 0.96633(8) 0.0474(5) Uani 1 1 d .
O1 O 0.6852(4) 0.3561(3) 0.2966(3) 0.0509(14) Uani 1 1 d .
O2 O 0.3613(5) 0.3538(3) 0.3501(3) 0.0539(15) Uani 1 1 d .
O3 O 0.3973(4) 0.0491(2) 0.4174(2) 0.0464(14) Uani 1 1 d .
O4 O 0.5963(4) 0.0539(2) 0.3715(2) 0.0470(14) Uani 1 1 d .
O5 O 0.7036(4) 0.1983(3) 0.4828(2) 0.0493(14) Uani 1 1 d .
O6 O 0.3753(4) 0.1968(3) 0.5403(2) 0.0456(13) Uani 1 1 d .
O7 O 0.6238(5) 0.0060(3) 0.7576(2) 0.0513(15) Uani 1 1 d .
O8 O 0.6344(4) 0.2299(3) 0.7339(2) 0.0493(14) Uani 1 1 d .
O9 O 0.4296(4) 0.0275(2) 0.8183(2) 0.0441(13) Uani 1 1 d .
O10 O 0.6780(4) 0.1677(3) 0.9473(2) 0.0455(13) Uani 1 1 d .
O11 O 0.3493(4) 0.1358(3) 0.9946(2) 0.0450(13) Uani 1 1 d .
O12 O 0.5951(5) 0.2261(3) 1.1444(2) 0.0502(15) Uani 1 1 d .
O13 O 0.4144(5) 0.2917(3) 1.1482(3) 0.0628(17) Uani 1 1 d .
O14 O 0.5851(5) 0.3750(3) 1.0774(2) 0.0519(15) Uani 1 1 d .
O15 O 0.6458(4) 0.3997(3) 0.8565(2) 0.0492(14) Uani 1 1 d .
O16 O 0.3197(4) 0.3517(3) 0.9000(2) 0.0509(14) Uani 1 1 d .
O17 O 0.6269(5) 0.3543(3) 0.6199(3) 0.0669(19) Uani 1 1 d .
O18 O 0.4547(5) 0.4022(3) 0.6480(3) 0.0622(19) Uani 1 1 d .
O19 O 0.5938(5) 0.3107(2) 0.5273(2) 0.0488(15) Uani 1 1 d .
O20 O 0.4584(4) 0.3343(2) 0.7787(2) 0.0481(14) Uani 1 1 d .
C1 C 0.7797(11) 0.3795(6) 0.3021(7) 0.106(5) Uani 1 1 d .
C2 C 0.8447(18) 0.4009(14) 0.2370(13) 0.186(9) Uiso 1 1 d D
C3 C 0.891(3) 0.3507(19) 0.213(2) 0.36(2) Uiso 1 1 d D
C4 C 0.967(2) 0.4027(18) 0.1626(17) 0.264(15) Uiso 1 1 d D
C5 C 0.2904(18) 0.3739(14) 0.3952(13) 0.202(10) Uiso 1 1 d D
C6 C 0.1974(17) 0.3806(13) 0.3700(13) 0.185(9) Uiso 1 1 d D
C7 C 0.130(4) 0.375(5) 0.326(4) 0.75(8) Uiso 1 1 d D
C8 C 0.064(3) 0.408(3) 0.365(3) 0.38(3) Uiso 1 1 d D
C9 C 0.3127(8) 0.0330(5) 0.3961(5) 0.065(3) Uani 1 1 d .
C10 C 0.2339(10) 0.0098(7) 0.4476(6) 0.103(5) Uani 1 1 d .
C11 C 0.140(2) -0.0022(19) 0.4239(18) 0.257(14) Uiso 1 1 d D
C12 C 0.059(4) -0.027(3) 0.484(2) 0.24(3) Uiso 0.50 1 d PD
C13 C 0.6814(7) 0.0267(4) 0.3965(4) 0.048(2) Uani 1 1 d .
C14 C 0.7573(8) 0.0242(6) 0.3434(5) 0.072(3) Uani 1 1 d .
C15 C 0.8503(10) 0.0024(9) 0.3662(9) 0.117(5) Uani 1 1 d .
C16 C 0.903(2) 0.0739(19) 0.3571(18) 0.278(16) Uiso 1 1 d .
C17 C 0.7876(10) 0.2425(8) 0.4735(6) 0.103(5) Uani 1 1 d .
C18 C 0.871(2) 0.1938(16) 0.4709(15) 0.231(12) Uiso 1 1 d D
C19 C 0.969(3) 0.224(3) 0.467(4) 0.60(6) Uiso 1 1 d D
C20 C 1.017(3) 0.154(2) 0.487(2) 0.32(2) Uiso 1 1 d D
C21 C 0.2878(8) 0.1773(6) 0.5834(4) 0.070(3) Uani 1 1 d .
C22 C 0.2204(12) 0.2381(13) 0.5612(7) 0.165(9) Uani 1 1 d .
C23 C 0.124(2) 0.2178(16) 0.6052(15) 0.230(12) Uiso 1 1 d D
C24 C 0.084(3) 0.2923(18) 0.5782(19) 0.310(19) Uiso 1 1 d D
C25 C 0.6887(10) -0.0390(7) 0.7959(7) 0.096(4) Uani 1 1 d .
C26 C 0.770(2) -0.0541(16) 0.7666(14) 0.211(11) Uiso 1 1 d .
C27 C 0.830(5) 0.010(4) 0.748(4) 0.53(5) Uiso 1 1 d D
C28 C 0.932(5) 0.045(4) 0.729(3) 0.52(4) Uiso 1 1 d D
C29 C 0.6880(8) 0.2578(5) 0.7688(4) 0.064(3) Uani 1 1 d .
C30 C 0.7947(15) 0.2555(10) 0.7437(10) 0.152(8) Uani 1 1 d .
C32 C 0.944(4) 0.213(4) 0.738(4) 0.61(5) Uiso 1 1 d D
C33 C 0.3504(7) -0.0134(4) 0.8145(4) 0.048(2) Uani 1 1 d .
C34 C 0.2567(10) 0.0184(7) 0.8292(7) 0.102(5) Uani 1 1 d .
C35 C 0.2458(12) 0.0865(7) 0.7806(9) 0.121(5) Uani 1 1 d .
C36 C 0.1521(14) 0.1161(11) 0.8012(10) 0.152(7) Uani 1 1 d .
C37 C 0.7644(9) 0.1327(6) 0.9624(8) 0.095(4) Uani 1 1 d .
C38 C 0.8456(16) 0.1772(11) 0.9293(10) 0.154(7) Uiso 1 1 d .
C39 C 0.934(3) 0.135(2) 0.955(2) 0.317(19) Uiso 1 1 d D
C40 C 0.993(4) 0.195(3) 0.896(3) 0.49(4) Uiso 1 1 d D
C41 C 0.2577(7) 0.1235(4) 0.9805(4) 0.057(2) Uani 1 1 d .
C42 C 0.1941(10) 0.0746(7) 1.0430(7) 0.107(5) Uani 1 1 d .
C43 C 0.102(2) 0.0597(18) 1.0279(17) 0.258(14) Uiso 1 1 d D
C44 C 0.049(3) 0.016(2) 1.0964(18) 0.33(2) Uiso 1 1 d D
C45 C 0.6872(7) 0.2409(4) 1.1570(4) 0.054(2) Uani 1 1 d .
C46 C 0.7555(8) 0.1870(5) 1.1558(5) 0.067(3) Uani 1 1 d .
C47 C 0.8527(10) 0.2083(7) 1.1646(8) 0.103(4) Uani 1 1 d .
C48 C 0.9305(14) 0.1591(12) 1.1559(13) 0.175(9) Uani 1 1 d .
C49 C 0.3245(9) 0.3181(7) 1.1594(6) 0.089(4) Uani 1 1 d .
C50 C 0.2554(11) 0.2582(11) 1.2120(6) 0.133(7) Uani 1 1 d .
C51 C 0.1637(15) 0.2762(15) 1.2181(11) 0.192(10) Uani 1 1 d .
C52 C 0.1028(19) 0.2133(16) 1.2753(13) 0.222(12) Uani 1 1 d .
C53 C 0.6439(8) 0.4339(4) 1.0336(5) 0.062(3) Uani 1 1 d .
C54 C 0.7281(11) 0.4441(7) 1.0651(8) 0.110(5) Uani 1 1 d .
C55 C 0.7847(19) 0.5041(14) 1.0340(12) 0.201(10) Uiso 1 1 d D
C56 C 0.8225(19) 0.5203(14) 0.9660(12) 0.205(10) Uiso 1 1 d D
C57 C 0.7179(8) 0.4543(5) 0.8413(5) 0.067(3) Uani 1 1 d .
C58 C 0.8158(13) 0.4337(10) 0.8273(12) 0.179(11) Uani 1 1 d D
C59 C 0.842(3) 0.409(2) 0.7737(19) 0.34(2) Uiso 1 1 d D
C60 C 0.952(3) 0.415(3) 0.761(2) 0.37(2) Uiso 1 1 d D
C61 C 0.2462(8) 0.3238(6) 0.8768(5) 0.071(3) Uani 1 1 d .
C62 C 0.1475(15) 0.3508(15) 0.8960(9) 0.176(11) Uani 1 1 d .
C63 C 0.1130(16) 0.3237(14) 0.9577(13) 0.194(11) Uani 1 1 d .
C64 C 0.0089(13) 0.3558(14) 0.9705(14) 0.209(12) Uani 1 1 d .
C65 C 0.6968(12) 0.4128(10) 0.5947(8) 0.135(7) Uani 1 1 d .
C66 C 0.778(3) 0.396(2) 0.5535(18) 0.272(16) Uiso 1 1 d D
C67 C 0.810(4) 0.473(2) 0.529(3) 0.45(3) Uiso 1 1 d D
C68 C 0.894(4) 0.456(3) 0.486(3) 0.43(3) Uiso 1 1 d D
C69 C 0.3929(10) 0.3962(5) 0.6054(5) 0.074(3) Uani 1 1 d .
C70 C 0.2965(13) 0.4034(8) 0.6275(8) 0.105(5) Uani 1 1 d .
C71 C 0.2585(11) 0.3457(12) 0.6865(9) 0.138(7) Uani 1 1 d .
C72 C 0.1593(19) 0.3520(14) 0.7138(13) 0.202(10) Uiso 1 1 d .
C12A C 0.115(7) 0.068(3) 0.375(4) 0.38(5) Uiso 0.50 1 d PD
C31 C 0.838(3) 0.186(2) 0.755(2) 0.308(19) Uiso 1 1 d D

loop_
_atom_site_aniso_label
_atom_site_aniso_U_11
_atom_site_aniso_U_22
_atom_site_aniso_U_33
_atom_site_aniso_U_23
_atom_site_aniso_U_13
_atom_site_aniso_U_12
Ce1 0.0762(3) 0.01492(16) 0.02117(17) -0.00536(13) -0.01694(18) 0.00624(17)
Ce2 0.0755(3) 0.01509(16) 0.01682(16) -0.00444(12) -0.01377(17) 0.00454(17)
Ce3 0.0669(3) 0.01802(16) 0.01534(15) -0.00540(12) -0.01175(16) 0.00503(17)
Ce4 0.0729(3) 0.02072(17) 0.01603(16) -0.00718(13) -0.01316(17) 0.00701(18)
Ce5 0.0651(3) 0.01483(15) 0.01547(15) -0.00500(12) -0.01087(16) 0.00525(16)
Ce6 0.0715(3) 0.01894(16) 0.01784(16) -0.00701(13) -0.01298(17) 0.00696(17)
Ce7 0.0754(3) 0.01506(16) 0.02217(17) -0.00381(13) -0.01764(18) 0.00526(17)
Cl1 0.178(3) 0.0207(8) 0.0365(10) -0.0110(7) -0.0507(14) 0.0158(12)
Cl2 0.0818(16) 0.0227(8) 0.0531(11) 0.0011(8) -0.0310(11) 0.0033(9)
Cl3 0.0884(15) 0.0220(7) 0.0256(8) -0.0072(6) -0.0138(9) 0.0101(8)
Cl4 0.1115(18) 0.0175(7) 0.0250(8) -0.0055(6) -0.0235(9) 0.0051(9)
Cl5 0.1051(17) 0.0170(7) 0.0204(7) -0.0047(6) -0.0227(9) 0.0059(8)
Cl6 0.0707(14) 0.0309(9) 0.0482(10) -0.0156(8) -0.0182(10) 0.0052(9)
Cl7 0.0751(14) 0.0254(8) 0.0283(8) -0.0089(6) -0.0062(8) 0.0057(8)
Cl8 0.1044(17) 0.0245(8) 0.0238(8) -0.0096(6) -0.0224(9) 0.0026(9)
Cl9 0.0927(15) 0.0183(7) 0.0191(7) -0.0059(6) -0.0157(8) 0.0063(8)
Cl10 0.0697(12) 0.0175(6) 0.0178(6) -0.0048(5) -0.0122(7) 0.0030(7)
Cl11 0.1007(17) 0.0205(7) 0.0185(7) -0.0062(6) -0.0151(8) -0.0017(9)
Cl12 0.0686(14) 0.0547(11) 0.0227(8) -0.0128(8) -0.0131(8) 0.0130(10)
Cl13 0.0751(14) 0.0242(7) 0.0227(7) -0.0093(6) -0.0132(8) 0.0114(8)
Cl14 0.0757(14) 0.0417(9) 0.0243(7) -0.0176(7) -0.0181(8) 0.0221(9)
Cl15 0.0710(13) 0.0199(7) 0.0202(7) -0.0073(5) -0.0146(7) 0.0084(7)
Cl16 0.0771(13) 0.0168(6) 0.0226(7) -0.0058(5) -0.0186(8) 0.0053(7)
Cl17 0.0913(15) 0.0196(7) 0.0181(7) -0.0072(6) -0.0166(8) 0.0109(8)
Cl18 0.0721(13) 0.0160(6) 0.0186(6) -0.0056(5) -0.0130(7) 0.0060(7)
Cl19 0.0722(14) 0.0368(9) 0.0314(8) -0.0175(7) -0.0100(9) 0.0056(9)
Cl20 0.0712(14) 0.0302(8) 0.0290(8) -0.0119(7) -0.0149(8) 0.0046(8)
Cl21 0.0992(17) 0.0199(7) 0.0260(8) -0.0080(6) -0.0209(9) 0.0124(9)
O1 0.070(4) 0.028(3) 0.047(3) -0.007(2) -0.003(3) 0.002(3)
O2 0.084(5) 0.027(3) 0.049(3) -0.012(2) -0.008(3) 0.010(3)
O3 0.080(4) 0.023(2) 0.036(3) -0.008(2) -0.018(3) -0.002(2)
O4 0.081(4) 0.026(2) 0.045(3) -0.021(2) -0.021(3) 0.012(3)
O5 0.070(4) 0.049(3) 0.029(3) -0.014(2) -0.009(3) 0.004(3)
O6 0.060(4) 0.045(3) 0.028(2) -0.009(2) -0.006(2) 0.006(3)
O7 0.090(5) 0.033(3) 0.035(3) -0.014(2) -0.019(3) 0.019(3)
O8 0.088(4) 0.036(3) 0.026(2) -0.014(2) -0.012(3) -0.005(3)
O9 0.077(4) 0.032(3) 0.025(2) -0.011(2) -0.014(2) -0.003(3)
O10 0.069(4) 0.031(3) 0.040(3) -0.017(2) -0.011(3) 0.007(3)
O11 0.070(4) 0.034(3) 0.037(3) -0.019(2) -0.010(3) 0.000(3)
O12 0.086(4) 0.036(3) 0.028(2) -0.004(2) -0.027(3) 0.004(3)
O13 0.084(5) 0.080(4) 0.031(3) -0.029(3) -0.011(3) 0.012(4)
O14 0.096(5) 0.031(3) 0.037(3) -0.019(2) -0.021(3) 0.006(3)
O15 0.075(4) 0.035(3) 0.032(3) -0.005(2) -0.012(3) -0.003(3)
O16 0.075(4) 0.038(3) 0.038(3) -0.009(2) -0.018(3) 0.009(3)
O17 0.120(6) 0.050(3) 0.036(3) -0.023(3) -0.012(3) -0.013(4)
O18 0.132(6) 0.028(3) 0.039(3) -0.016(2) -0.041(3) 0.019(3)
O19 0.102(5) 0.019(2) 0.025(2) -0.0057(19) -0.018(3) -0.001(3)
O20 0.094(5) 0.019(2) 0.035(3) -0.009(2) -0.025(3) 0.006(3)
C1 0.129(12) 0.069(8) 0.103(10) -0.002(7) -0.049(9) -0.007(8)
C9 0.086(8) 0.043(5) 0.063(6) -0.010(4) -0.026(5) -0.015(5)
C10 0.098(10) 0.107(10) 0.083(9) -0.001(7) -0.039(8) -0.015(8)
C13 0.071(6) 0.033(4) 0.040(4) -0.011(3) -0.021(4) 0.013(4)
C14 0.077(8) 0.082(7) 0.062(6) -0.035(6) -0.003(5) 0.016(6)
C15 0.085(10) 0.130(13) 0.176(16) -0.103(12) -0.023(10) 0.011(9)
C17 0.106(10) 0.142(13) 0.059(7) -0.039(8) -0.003(7) -0.037(10)
C21 0.064(7) 0.093(8) 0.044(5) -0.019(5) 0.004(5) 0.004(6)
C22 0.104(12) 0.30(3) 0.079(9) -0.064(13) -0.006(9) 0.100(15)
C25 0.102(10) 0.115(10) 0.128(11) -0.096(9) -0.057(8) 0.065(8)
C29 0.080(7) 0.068(6) 0.049(5) -0.024(4) -0.019(5) -0.021(5)
C30 0.167(18) 0.124(15) 0.153(16) -0.016(12) -0.087(14) -0.015(13)
C33 0.073(6) 0.037(4) 0.039(4) -0.015(3) -0.020(4) -0.005(4)
C34 0.098(10) 0.092(9) 0.102(10) -0.011(8) -0.037(8) -0.025(8)
C35 0.122(13) 0.078(9) 0.160(15) -0.032(10) -0.045(11) 0.029(9)
C36 0.138(15) 0.169(18) 0.160(17) -0.074(15) -0.024(13) 0.061(14)
C37 0.066(8) 0.052(6) 0.171(14) -0.042(8) -0.025(8) 0.011(6)
C41 0.065(6) 0.044(5) 0.057(5) -0.019(4) 0.000(5) -0.004(4)
C42 0.085(9) 0.087(9) 0.127(12) -0.009(8) -0.035(8) -0.017(7)
C45 0.090(7) 0.042(4) 0.035(4) -0.013(3) -0.023(4) 0.008(4)
C46 0.088(8) 0.055(6) 0.064(6) -0.024(5) -0.025(5) 0.016(5)
C47 0.089(10) 0.099(10) 0.150(13) -0.071(10) -0.040(9) 0.034(8)
C48 0.117(14) 0.18(2) 0.25(3) -0.099(19) -0.055(16) 0.061(14)
C49 0.091(9) 0.130(11) 0.084(8) -0.084(8) -0.013(7) 0.018(8)
C50 0.089(11) 0.23(2) 0.064(8) -0.041(11) -0.015(7) 0.054(12)
C51 0.115(16) 0.29(3) 0.16(2) -0.08(2) -0.005(14) 0.009(19)
C52 0.19(2) 0.25(3) 0.19(2) -0.07(2) 0.03(2) -0.06(2)
C53 0.089(7) 0.030(4) 0.070(6) -0.021(4) -0.020(5) 0.003(4)
C54 0.118(11) 0.069(8) 0.146(13) -0.032(8) -0.049(10) -0.017(8)
C57 0.083(8) 0.055(6) 0.055(5) -0.008(4) -0.018(5) -0.007(5)
C58 0.109(14) 0.105(13) 0.22(2) 0.031(14) 0.026(14) -0.014(11)
C61 0.080(8) 0.070(7) 0.057(6) -0.013(5) -0.016(5) -0.013(6)
C62 0.146(17) 0.30(3) 0.092(12) -0.095(17) 0.008(12) -0.079(19)
C63 0.138(19) 0.22(3) 0.18(2) -0.009(19) -0.044(17) -0.023(17)
C64 0.078(12) 0.27(3) 0.27(3) -0.10(3) 0.010(15) 0.027(15)
C65 0.131(13) 0.179(16) 0.140(13) -0.131(13) 0.034(10) -0.061(12)
C69 0.136(11) 0.047(5) 0.059(6) -0.028(4) -0.061(7) 0.025(6)
C70 0.126(13) 0.104(11) 0.113(12) -0.056(10) -0.063(10) 0.020(10)
C71 0.083(11) 0.22(2) 0.122(14) -0.078(15) -0.012(10) -0.008(12)

loop_
_atom_type_symbol
_atom_type_description
_atom_type_scat_dispersion_real
_atom_type_scat_dispersion_imag
_atom_type_scat_source
Ce Ce -0.2486 2.6331 'International Tables Vol C Tables 4.2.6.8 and 6.1.1.4'
Cl Cl 0.1484 0.1585 'International Tables Vol C Tables 4.2.6.8 and 6.1.1.4'
C C 0.0033 0.0016 'International Tables Vol C Tables 4.2.6.8 and 6.1.1.4'
O O 0.0106 0.0060 'International Tables Vol C Tables 4.2.6.8 and 6.1.1.4'

loop_
_geom_angle_atom_site_label_1
_geom_angle_atom_site_label_2
_geom_angle_atom_site_label_3
_geom_angle
_geom_angle_site_symmetry_1
_geom_angle_site_symmetry_3
O1 Ce1 O2 136.63(17) . .
O1 Ce1 Cl1 93.11(15) . .
O2 Ce1 Cl1 96.22(15) . .
O1 Ce1 Cl2 74.35(13) . .
O2 Ce1 Cl2 148.93(13) . .
Cl1 Ce1 Cl2 81.62(7) . .
O1 Ce1 Cl4 101.41(14) . .
O2 Ce1 Cl4 94.01(14) . .
Cl1 Ce1 Cl4 145.96(5) . .
Cl2 Ce1 Cl4 73.12(6) . .
O1 Ce1 Cl3 147.21(13) . .
O2 Ce1 Cl3 76.13(13) . .
Cl1 Ce1 Cl3 79.02(6) . .
Cl2 Ce1 Cl3 73.02(6) . .
Cl4 Ce1 Cl3 72.10(5) . .
O1 Ce1 Cl5 73.62(14) . .
O2 Ce1 Cl5 73.76(13) . .
Cl1 Ce1 Cl5 143.20(5) . .
Cl2 Ce1 Cl5 124.87(6) . .
Cl4 Ce1 Cl5 70.83(4) . .
Cl3 Ce1 Cl5 129.63(6) . .
O1 Ce1 Cl10 72.10(12) . .
O2 Ce1 Cl10 70.29(13) . .
Cl1 Ce1 Cl10 73.47(5) . .
Cl2 Ce1 Cl10 136.52(6) . .
Cl4 Ce1 Cl10 140.31(4) . .
Cl3 Ce1 Cl10 133.27(5) . .
Cl5 Ce1 Cl10 69.81(4) . .
O4 Ce2 O3 69.49(19) . .
O4 Ce2 Cl8 73.00(12) . .
O3 Ce2 Cl8 75.92(12) . .
O4 Ce2 Cl6 142.42(14) . .
O3 Ce2 Cl6 73.14(14) . .
Cl8 Ce2 Cl6 101.83(7) . .
O4 Ce2 Cl7 72.98(14) . .
O3 Ce2 Cl7 140.13(14) . .
Cl8 Ce2 Cl7 105.56(6) . .
Cl6 Ce2 Cl7 141.22(5) . .
O4 Ce2 Cl5 130.55(13) . .
O3 Ce2 Cl5 137.56(13) . .
Cl8 Ce2 Cl5 76.81(5) . .
Cl6 Ce2 Cl5 81.44(6) . .
Cl7 Ce2 Cl5 78.71(6) . .
O4 Ce2 Cl9 74.49(12) . .
O3 Ce2 Cl9 72.78(12) . .
Cl8 Ce2 Cl9 140.92(5) . .
Cl6 Ce2 Cl9 90.96(6) . .
Cl7 Ce2 Cl9 84.82(6) . .
Cl5 Ce2 Cl9 142.08(5) . .
O4 Ce2 Cl10 132.63(13) . .
O3 Ce2 Cl10 128.27(12) . .
Cl8 Ce2 Cl10 146.89(4) . .
Cl6 Ce2 Cl10 70.65(5) . .
Cl7 Ce2 Cl10 71.38(5) . .
Cl5 Ce2 Cl10 70.23(4) . .
Cl9 Ce2 Cl10 72.20(4) . .
O19 Ce3 O6 103.04(19) . .
O19 Ce3 O5 81.05(19) . .
O6 Ce3 O5 136.66(16) . .
O19 Ce3 Cl12 85.99(14) . .
O6 Ce3 Cl12 149.88(12) . .
O5 Ce3 Cl12 72.70(13) . .
O19 Ce3 Cl9 142.97(12) . .
O6 Ce3 Cl9 79.47(13) . .
O5 Ce3 Cl9 73.31(13) . .
Cl12 Ce3 Cl9 110.51(6) . .
O19 Ce3 Cl11 141.78(12) . .
O6 Ce3 Cl11 82.37(12) . .
O5 Ce3 Cl11 120.87(13) . .
Cl12 Ce3 Cl11 73.49(6) . .
Cl9 Ce3 Cl11 75.20(5) . .
O19 Ce3 Cl13 74.26(13) . .
O6 Ce3 Cl13 78.31(12) . .
O5 Ce3 Cl13 141.64(13) . .
Cl12 Ce3 Cl13 76.64(6) . .
Cl9 Ce3 Cl13 140.54(6) . .
Cl11 Ce3 Cl13 69.86(5) . .
O19 Ce3 Cl10 72.25(11) . .
O6 Ce3 Cl10 69.33(12) . .
O5 Ce3 Cl10 71.22(12) . .
Cl12 Ce3 Cl10 140.13(6) . .
Cl9 Ce3 Cl10 74.42(4) . .
Cl11 Ce3 Cl10 141.51(5) . .
Cl13 Ce3 Cl10 125.70(5) . .
O9 Ce4 O8 146.04(17) . .
O9 Ce4 O7 74.06(19) . .
O8 Ce4 O7 128.2(2) . .
O9 Ce4 Cl14 82.84(12) . .
O8 Ce4 Cl14 79.71(12) . .
O7 Ce4 Cl14 75.86(12) . .
O9 Ce4 Cl13 108.67(13) . .
O8 Ce4 Cl13 72.45(13) . .
O7 Ce4 Cl13 139.14(12) . .
Cl14 Ce4 Cl13 144.57(5) . .
O9 Ce4 Cl12 143.26(12) . .
O8 Ce4 Cl12 70.70(13) . .
O7 Ce4 Cl12 78.85(14) . .
Cl14 Ce4 Cl12 114.10(6) . .
Cl13 Ce4 Cl12 76.97(6) . .
O9 Ce4 Cl11 75.63(11) . .
O8 Ce4 Cl11 132.15(11) . .
O7 Ce4 Cl11 71.05(13) . .
Cl14 Ce4 Cl11 144.29(5) . .
Cl13 Ce4 Cl11 70.46(5) . .
Cl12 Ce4 Cl11 72.35(6) . .
O9 Ce4 Cl15 72.79(12) . .
O8 Ce4 Cl15 74.28(13) . .
O7 Ce4 Cl15 136.45(12) . .
Cl14 Ce4 Cl15 72.73(5) . .
Cl13 Ce4 Cl15 78.86(5) . .
Cl12 Ce4 Cl15 142.00(5) . .
Cl11 Ce4 Cl15 125.22(6) . .
O11 Ce5 O10 138.11(16) . .
O11 Ce5 Cl17 72.57(12) . .
O10 Ce5 Cl17 75.04(12) . .
O11 Ce5 Cl14 144.53(12) . .
O10 Ce5 Cl14 74.17(12) . .
Cl17 Ce5 Cl14 142.06(6) . .
O11 Ce5 Cl16 116.18(13) . 2_657
O10 Ce5 Cl16 79.76(12) . 2_657
Cl17 Ce5 Cl16 75.62(5) . 2_657
Cl14 Ce5 Cl16 77.56(5) . 2_657
O11 Ce5 Cl16 74.25(12) . .
O10 Ce5 Cl16 145.29(12) . .
Cl17 Ce5 Cl16 115.43(5) . .
Cl14 Ce5 Cl16 80.34(6) . .
Cl16 Ce5 Cl16 71.96(6) 2_657 .
O11 Ce5 Cl15 78.52(12) . .
O10 Ce5 Cl15 114.05(12) . .
Cl17 Ce5 Cl15 141.52(5) . .
Cl14 Ce5 Cl15 72.68(5) . .
Cl16 Ce5 Cl15 141.42(4) 2_657 .
Cl16 Ce5 Cl15 79.24(4) . .
O11 Ce5 Cl18 76.61(12) . .
O10 Ce5 Cl18 69.77(12) . .
Cl17 Ce5 Cl18 74.83(4) . .
Cl14 Ce5 Cl18 113.75(5) . .
Cl16 Ce5 Cl18 141.89(5) 2_657 .
Cl16 Ce5 Cl18 143.73(5) . .
Cl15 Ce5 Cl18 74.18(4) . .
O12 Ce6 O13 72.1(2) . .
O12 Ce6 O14 71.81(17) . .
O13 Ce6 O14 70.0(2) . .
O12 Ce6 Cl21 143.74(13) . .
O13 Ce6 Cl21 94.28(16) . .
O14 Ce6 Cl21 71.95(12) . .
O12 Ce6 Cl20 79.90(15) . .
O13 Ce6 Cl20 141.56(16) . .
O14 Ce6 Cl20 76.59(15) . .
Cl21 Ce6 Cl20 92.98(6) . .
O12 Ce6 Cl17 73.57(13) . .
O13 Ce6 Cl17 107.91(16) . .
O14 Ce6 Cl17 144.06(13) . .
Cl21 Ce6 Cl17 142.21(5) . .
Cl20 Ce6 Cl17 88.21(6) . .
O12 Ce6 Cl19 126.88(14) . .
O13 Ce6 Cl19 74.80(16) . .
O14 Ce6 Cl19 131.19(15) . .
Cl21 Ce6 Cl19 78.21(6) . .
Cl20 Ce6 Cl19 143.55(5) . .
Cl17 Ce6 Cl19 78.67(6) . .
O12 Ce6 Cl18 134.88(14) . .
O13 Ce6 Cl18 147.27(16) . .
O14 Ce6 Cl18 129.35(12) . .
Cl21 Ce6 Cl18 72.57(4) . .
Cl20 Ce6 Cl18 70.40(5) . .
Cl17 Ce6 Cl18 72.34(4) . .
Cl19 Ce6 Cl18 73.22(5) . .
O20 Ce7 O15 104.86(19) . .
O20 Ce7 O16 82.37(19) . .
O15 Ce7 O16 137.55(17) . .
O20 Ce7 Cl2 79.68(13) . 2_666
O15 Ce7 Cl2 146.65(12) . 2_666
O16 Ce7 Cl2 75.54(13) . 2_666
O20 Ce7 Cl21 142.51(12) . .
O15 Ce7 Cl21 78.55(13) . .
O16 Ce7 Cl21 72.08(13) . .
Cl2 Ce7 Cl21 118.15(7) 2_666 .
O20 Ce7 Cl4 142.51(11) . 2_666
O15 Ce7 Cl4 84.35(13) . 2_666
O16 Ce7 Cl4 115.39(14) . 2_666
Cl2 Ce7 Cl4 74.03(6) 2_666 2_666
Cl21 Ce7 Cl4 74.59(5) . 2_666
O20 Ce7 Cl3 74.82(13) . 2_666
O15 Ce7 Cl3 75.36(12) . 2_666
O16 Ce7 Cl3 144.67(13) . 2_666
Cl2 Ce7 Cl3 74.11(7) 2_666 2_666
Cl21 Ce7 Cl3 139.56(6) . 2_666
Cl4 Ce7 Cl3 72.59(5) 2_666 2_666
O20 Ce7 Cl18 72.24(11) . .
O15 Ce7 Cl18 70.05(12) . .
O16 Ce7 Cl18 72.88(13) . .
Cl2 Ce7 Cl18 139.89(6) 2_666 .
Cl21 Ce7 Cl18 74.24(4) . .
Cl4 Ce7 Cl18 142.83(5) 2_666 .
Cl3 Ce7 Cl18 123.02(5) 2_666 .
Ce7 Cl2 Ce1 93.76(7) 2_666 .
Ce7 Cl3 Ce1 92.36(6) 2_666 .
Ce7 Cl4 Ce1 92.93(5) 2_666 .
Ce2 Cl5 Ce1 114.20(5) . .
Ce3 Cl9 Ce2 110.03(5) . .
Ce3 Cl10 Ce1 150.87(6) . .
Ce3 Cl10 Ce2 103.25(4) . .
Ce1 Cl10 Ce2 105.76(4) . .
Ce3 Cl11 Ce4 91.55(5) . .
Ce3 Cl12 Ce4 93.66(7) . .
Ce4 Cl13 Ce3 92.78(5) . .
Ce4 Cl14 Ce5 108.74(7) . .
Ce5 Cl15 Ce4 105.40(6) . .
Ce5 Cl16 Ce5 108.04(6) 2_657 .
Ce5 Cl17 Ce6 110.57(5) . .
Ce5 Cl18 Ce7 154.92(6) . .
Ce5 Cl18 Ce6 102.26(4) . .
Ce7 Cl18 Ce6 101.18(4) . .
Ce6 Cl21 Ce7 111.47(6) . .
C1 O1 Ce1 132.6(7) . .
C5 O2 Ce1 126.9(11) . .
C9 O3 Ce2 127.7(4) . .
C13 O4 Ce2 134.6(4) . .
C17 O5 Ce3 127.4(7) . .
C21 O6 Ce3 134.7(5) . .
C25 O7 Ce4 136.5(5) . .
C29 O8 Ce4 138.6(5) . .
C33 O9 Ce4 141.4(4) . .
C37 O10 Ce5 129.5(5) . .
C41 O11 Ce5 135.0(5) . .
C45 O12 Ce6 132.4(4) . .
C49 O13 Ce6 133.6(6) . .
C53 O14 Ce6 128.0(5) . .
C57 O15 Ce7 129.0(5) . .
C61 O16 Ce7 128.2(5) . .
O1 C1 C2 109.7(14) . .
C3 C2 C1 122(3) . .
C2 C3 C4 95(3) . .
O2 C5 C6 107(2) . .
C5 C6 C7 155(3) . .
C5 C6 C8 155(3) . .
C7 C6 C8 49.4(15) . .
C6 C7 C8 82(3) . .
C7 C8 C6 48.4(16) . .
C10 C9 O3 111.8(9) . .
C9 C10 C11 112.2(17) . .
C12A C11 C12 110(5) . .
C12A C11 C10 107(5) . .
C12 C11 C10 107(3) . .
O4 C13 C14 110.8(7) . .
C15 C14 C13 112.5(10) . .
C14 C15 C16 103.2(17) . .
O5 C17 C18 102.4(16) . .
C19 C18 C17 115(3) . .
C18 C19 C20 95(3) . .
O6 C21 C22 107.3(10) . .
C23 C22 C21 108.8(19) . .
C22 C23 C24 95(2) . .
C26 C25 O7 120.0(17) . .
C25 C26 C27 102(4) . .
C26 C27 C28 148(7) . .
O8 C29 C30 107.3(10) . .
C31 C30 C29 119(2) . .
O9 C33 C34 109.2(7) . .
C35 C34 C33 113.6(12) . .
C34 C35 C36 110.0(15) . .
C38 C37 O10 110.5(13) . .
C37 C38 C39 105(2) . .
C40 C39 C38 83(3) . .
O11 C41 C42 109.7(8) . .
C43 C42 C41 109.6(17) . .
C42 C43 C44 100(3) . .
O12 C45 C46 112.3(7) . .
C45 C46 C47 109.5(9) . .
C46 C47 C48 112.7(12) . .
O13 C49 C50 108.8(11) . .
C51 C50 C49 112.5(18) . .
C50 C51 C52 107(2) . .
O14 C53 C54 109.2(9) . .
C55 C54 C53 117.4(16) . .
C54 C55 C56 116(2) . .
O15 C57 C58 113.2(11) . .
C57 C58 C59 120(3) . .
C58 C59 C60 105(3) . .
O16 C61 C62 109.0(10) . .
C63 C62 C61 114(2) . .
C62 C63 C64 109(2) . .
O17 C65 C66 107.9(18) . .
C65 C66 C67 87(3) . .
C68 C67 C66 86(3) . .
C70 C69 O18 112.0(9) . .
C69 C70 C71 111.8(13) . .
C70 C71 C72 114(2) . .
C30 C31 C32 97(4) . .

loop_
_geom_bond_atom_site_label_1
_geom_bond_atom_site_label_2
_geom_bond_distance
_geom_bond_site_symmetry_2
Ce1 O1 2.470(6) .
Ce1 O2 2.472(6) .
Ce1 Cl1 2.7636(18) .
Ce1 Cl2 2.880(2) .
Ce1 Cl4 2.8798(16) .
Ce1 Cl3 2.8993(19) .
Ce1 Cl5 2.9025(16) .
Ce1 Cl10 3.0311(14) .
Ce2 O4 2.507(5) .
Ce2 O3 2.513(5) .
Ce2 Cl8 2.8028(16) .
Ce2 Cl6 2.839(2) .
Ce2 Cl7 2.853(2) .
Ce2 Cl5 2.8615(15) .
Ce2 Cl9 2.8678(15) .
Ce2 Cl10 3.0385(15) .
Ce3 O19 2.425(5) .
Ce3 O6 2.498(6) .
Ce3 O5 2.521(6) .
Ce3 Cl12 2.826(2) .
Ce3 Cl9 2.8360(16) .
Ce3 Cl11 2.8888(16) .
Ce3 Cl13 2.9076(17) .
Ce3 Cl10 2.9218(14) .
Ce4 O9 2.469(5) .
Ce4 O8 2.530(5) .
Ce4 O7 2.532(5) .
Ce4 Cl14 2.8221(17) .
Ce4 Cl13 2.8368(17) .
Ce4 Cl12 2.877(2) .
Ce4 Cl11 2.9154(16) .
Ce4 Cl15 2.9290(17) .
Ce5 O11 2.450(6) .
Ce5 O10 2.525(6) .
Ce5 Cl17 2.8436(15) .
Ce5 Cl14 2.8697(18) .
Ce5 Cl16 2.8723(16) 2_657
Ce5 Cl16 2.8751(17) .
Ce5 Cl15 2.8866(15) .
Ce5 Cl18 2.9244(14) .
Ce6 O12 2.481(5) .
Ce6 O13 2.486(6) .
Ce6 O14 2.559(5) .
Ce6 Cl21 2.8141(16) .
Ce6 Cl20 2.821(2) .
Ce6 Cl17 2.8475(16) .
Ce6 Cl19 2.852(2) .
Ce6 Cl18 3.0831(14) .
Ce7 O20 2.472(5) .
Ce7 O15 2.485(6) .
Ce7 O16 2.497(6) .
Ce7 Cl2 2.830(2) 2_666
Ce7 Cl21 2.8343(17) .
Ce7 Cl4 2.8685(16) 2_666
Ce7 Cl3 2.8767(19) 2_666
Ce7 Cl18 2.9576(14) .
Cl2 Ce7 2.830(2) 2_666
Cl3 Ce7 2.8767(19) 2_666
Cl4 Ce7 2.8685(16) 2_666
Cl16 Ce5 2.8723(16) 2_657
O1 C1 1.477(15) .
O2 C5 1.50(3) .
O3 C9 1.452(11) .
O4 C13 1.444(10) .
O5 C17 1.463(14) .
O6 C21 1.423(11) .
O7 C25 1.463(13) .
O8 C29 1.447(10) .
O9 C33 1.458(9) .
O10 C37 1.453(13) .
O11 C41 1.438(11) .
O12 C45 1.445(11) .
O13 C49 1.420(13) .
O14 C53 1.443(11) .
O15 C57 1.456(11) .
O16 C61 1.459(12) .
O17 C65 1.471(16) .
O18 C69 1.442(11) .
C1 C2 1.53(3) .
C2 C3 1.475(19) .
C3 C4 1.548(19) .
C5 C6 1.508(17) .
C6 C7 1.51(2) .
C6 C8 2.00(5) .
C7 C8 1.54(2) .
C9 C10 1.434(17) .
C10 C11 1.58(4) .
C11 C12A 1.56(2) .
C11 C12 1.573(19) .
C13 C14 1.511(13) .
C14 C15 1.505(18) .
C15 C16 1.62(4) .
C17 C18 1.58(3) .
C18 C19 1.51(2) .
C19 C20 1.54(2) .
C21 C22 1.58(2) .
C22 C23 1.53(3) .
C23 C24 1.596(18) .
C25 C26 1.35(3) .
C26 C27 1.49(7) .
C27 C28 1.55(2) .
C29 C30 1.55(2) .
C30 C31 1.53(4) .
C32 C31 1.57(2) .
C33 C34 1.539(18) .
C34 C35 1.479(19) .
C35 C36 1.55(2) .
C37 C38 1.42(2) .
C38 C39 1.59(4) .
C39 C40 1.58(2) .
C41 C42 1.562(16) .
C42 C43 1.48(3) .
C43 C44 1.556(19) .
C45 C46 1.500(13) .
C46 C47 1.524(17) .
C47 C48 1.55(2) .
C49 C50 1.59(2) .
C50 C51 1.36(2) .
C51 C52 1.61(3) .
C53 C54 1.543(16) .
C54 C55 1.39(3) .
C55 C56 1.466(17) .
C57 C58 1.48(2) .
C58 C59 1.491(19) .
C59 C60 1.547(19) .
C61 C62 1.58(3) .
C62 C63 1.32(3) .
C63 C64 1.66(3) .
C65 C66 1.49(4) .
C66 C67 1.553(19) .
C67 C68 1.54(2) .
C69 C70 1.418(19) .
C70 C71 1.47(2) .
C71 C72 1.48(3) .
